data_1572728
loop_
_publ_author_name
'Hu, Didi'
'Bu, Yingcui'
'Liu, Mengxiao'
'Bai, Fuqing'
'Li, Jingjing'
'Li, Longchun'
'Cai, Huimei'
'Gan, Xiaoping'

_publ_section_title
;
 A simple fluorescent probe for selectively detecting Al<sup>3+</sup> and
 F<sup>-</sup> in living cells and growing tea plants.
;
_journal_issue 45
_journal_name_full 'Analytical methods : advancing methods and applications'
_journal_page_first 7781
_journal_page_last 7788
_journal_paper_doi 10.1039/d4ay01419g
_journal_volume 16
_journal_year 2024
_chemical_formula_moiety 'C18 H20 N4 O S'
_chemical_formula_sum 'C18 H20 N4 O S'
_chemical_formula_weight 340.44
_space_group_crystal_system orthorhombic
_space_group_IT_number 56
_space_group_name_Hall '-P 2ab 2ac'
_space_group_name_H-M_alt 'P c c n'
_atom_sites_solution_hydrogens geom
_atom_sites_solution_primary dual
_audit_creation_date 2023-09-19
_audit_creation_method
;
Olex2 1.3
(compiled 2020.11.12 svn.r5f609507 for OlexSys, GUI svn.r6408)
;
_cell_angle_alpha 90
_cell_angle_beta 90
_cell_angle_gamma 90
_cell_formula_units_Z 8
_cell_length_a 18.512(3)
_cell_length_b 27.014(4)
_cell_length_c 7.4371(12)
_cell_measurement_reflns_used 2356
_cell_measurement_temperature 296.15
_cell_measurement_theta_max 19.716
_cell_measurement_theta_min 2.515
_cell_volume 3719.2(10)
_computing_cell_refinement 'SAINT v8.34A (Bruker, 2013)'
_computing_data_reduction 'SAINT v8.34A (Bruker, 2013)'
_computing_molecular_graphics 'Olex2 1.3 (Dolomanov et al., 2009)'
_computing_publication_material 'Olex2 1.3 (Dolomanov et al., 2009)'
_computing_structure_refinement 'SHELXL 2014/7 (Sheldrick, 2015)'
_computing_structure_solution 'SHELXT 2014/5 (Sheldrick, 2014)'
_diffrn_ambient_temperature 296.15
_diffrn_measured_fraction_theta_full 0.998
_diffrn_measured_fraction_theta_max 0.937
_diffrn_measurement_device_type 'Bruker APEX-II CCD'
_diffrn_measurement_method '\f and \w scans'
_diffrn_radiation_type MoK\a
_diffrn_radiation_wavelength 0.71073
_diffrn_reflns_av_R_equivalents 0.0812
_diffrn_reflns_av_unetI/netI 0.0577
_diffrn_reflns_Laue_measured_fraction_full 0.998
_diffrn_reflns_Laue_measured_fraction_max 0.937
_diffrn_reflns_limit_h_max 23
_diffrn_reflns_limit_h_min -23
_diffrn_reflns_limit_k_max 34
_diffrn_reflns_limit_k_min -34
_diffrn_reflns_limit_l_max 9
_diffrn_reflns_limit_l_min -9
_diffrn_reflns_number 28360
_diffrn_reflns_point_group_measured_fraction_full 0.998
_diffrn_reflns_point_group_measured_fraction_max 0.937
_diffrn_reflns_theta_full 25.242
_diffrn_reflns_theta_max 27.526
_diffrn_reflns_theta_min 2.200
_diffrn_source_current 30.0
_diffrn_source_power 1.35
_diffrn_source_voltage 45.0
_diffrn_standards_number 0
_exptl_absorpt_coefficient_mu 0.185
_exptl_absorpt_correction_T_max 0.7456
_exptl_absorpt_correction_T_min 0.6616
_exptl_absorpt_correction_type multi-scan
_exptl_absorpt_process_details
;
SADABS-2014/5 (Bruker,2014/5) was used for absorption correction.
wR2(int) was 0.0932 before and 0.0482 after correction.
The Ratio of minimum to maximum transmission is 0.8873.
The \l/2 correction factor is 0.00150.
;
_exptl_crystal_colour orange
_exptl_crystal_colour_primary orange
_exptl_crystal_density_diffrn 1.216
_exptl_crystal_description block
_exptl_crystal_F_000 1440
_exptl_crystal_size_max 0.25
_exptl_crystal_size_mid 0.23
_exptl_crystal_size_min 0.12
_refine_diff_density_max 0.570
_refine_diff_density_min -0.493
_refine_diff_density_rms 0.069
_refine_ls_extinction_method none
_refine_ls_goodness_of_fit_ref 1.052
_refine_ls_hydrogen_treatment constr
_refine_ls_matrix_type full
_refine_ls_number_parameters 220
_refine_ls_number_reflns 4014
_refine_ls_number_restraints 4
_refine_ls_restrained_S_all 1.072
_refine_ls_R_factor_all 0.1512
_refine_ls_R_factor_gt 0.0757
_refine_ls_shift/su_max 0.001
_refine_ls_shift/su_mean 0.000
_refine_ls_structure_factor_coef Fsqd
_refine_ls_weighting_details 'w=1/[\s^2^(Fo^2^)+(0.1356P)^2^+0.5326P] where P=(Fo^2^+2Fc^2^)/3'
_refine_ls_weighting_scheme calc
_refine_ls_wR_factor_gt 0.2167
_refine_ls_wR_factor_ref 0.2646
_reflns_Friedel_coverage 0.000
_reflns_number_gt 1934
_reflns_number_total 4014
_reflns_threshold_expression 'I > 2\s(I)'
_cod_data_source_file d4ay01419g1.cif
_cod_data_source_block 1
_cod_depositor_comments 'Adding full bibliography for 1572728.cif.'
_cod_database_code 1572728
_shelx_shelxl_version_number 2014/7
_shelx_space_group_comment
;
The symmetry employed for this shelxl refinement is uniquely defined
by the following loop, which should always be used as a source of
symmetry information in preference to the above space-group names.
They are only intended as comments.
;
_shelx_estimated_absorpt_t_max 0.978
_shelx_estimated_absorpt_t_min 0.955
_olex2_refinement_description
;
1. Fixed Uiso
 At 1.2 times of:
  All C(H) groups, All C(H,H) groups, All N(H) groups
 At 1.5 times of:
  All C(H,H,H) groups, All O(H) groups
2. Restrained distances
 C16-C15
 1.54 with sigma of 0.01
3. Rigid bond restraints
 N4, C15, N4, C17
 with sigma for 1-2 distances of 0.001 and sigma for 1-3 distances of 0.002
4.a Secondary CH2 refined with riding coordinates:
 C15(H15A,H15B), C17(H17A,H17B)
4.b Aromatic/amide H refined with riding coordinates:
 N2(H2), C2(H2A), C3(H3), C4(H4), C5(H5), C8(H8), C11(H11), C13(H13), C14(H14)
4.c Idealised Me refined as rotating group:
 C16(H16A,H16B,H16C), C18(H18A,H18B,H18C)
4.d Idealised tetrahedral OH refined as rotating group:
 O1(H1)
;
_smtbx_masks_special_details
;
A solvent mask was calculated and 86 electrons were 
found in a volume of 238\%A^3^ in 1 void per unit cell. 
This is consistent with the presence of 
1.2[H2O] per Asymmetric Unit 
which account for 96 electrons 
per unit cell.
;
_smtbx_masks_void_probe_radius 1.2
_smtbx_masks_void_truncation_radius 1.2
_olex2_submission_special_instructions 'No special instructions were received'

loop_
_space_group_symop_operation_xyz
'x, y, z'
'-x+1/2, -y+1/2, z'
'-x, y+1/2, -z+1/2'
'x+1/2, -y, -z+1/2'
'-x, -y, -z'
'x-1/2, y-1/2, -z'
'x, -y-1/2, z-1/2'
'-x-1/2, y, z-1/2'

loop_
_atom_site_label
_atom_site_type_symbol
_atom_site_fract_x
_atom_site_fract_y
_atom_site_fract_z
_atom_site_U_iso_or_equiv
_atom_site_adp_type
_atom_site_occupancy
_atom_site_site_symmetry_order
_atom_site_calc_flag
_atom_site_refinement_flags_posn
_atom_site_refinement_flags_adp
_atom_site_refinement_flags_occupancy
_atom_site_disorder_assembly
_atom_site_disorder_group
S1 S 0.56542(6) 0.58327(4) 1.07220(15) 0.0695(4) Uani 1 1 d . . . . .
O1 O 0.45844(18) 0.58690(9) 0.6353(4) 0.0722(8) Uani 1 1 d . . . . .
H1 H 0.4819 0.5989 0.7183 0.108 Uiso 1 1 calc R U . . .
N1 N 0.64330(16) 0.65465(11) 1.1995(4) 0.0610(8) Uani 1 1 d . . . . .
N2 N 0.59038(17) 0.67250(12) 0.9217(4) 0.0645(9) Uani 1 1 d . . . . .
H2 H 0.6100 0.7013 0.9140 0.077 Uiso 1 1 calc R U . . .
N3 N 0.54372(17) 0.65366(11) 0.7915(4) 0.0598(8) Uani 1 1 d . . . . .
N4 N 0.3417(3) 0.63154(16) 0.0905(6) 0.1185(16) Uani 1 1 d . U . . .
C1 C 0.64705(19) 0.61690(14) 1.3270(5) 0.0584(10) Uani 1 1 d . . . . .
C2 C 0.6860(2) 0.61844(16) 1.4881(6) 0.0717(11) Uani 1 1 d . . . . .
H2A H 0.7127 0.6463 1.5195 0.086 Uiso 1 1 calc R U . . .
C3 C 0.6838(3) 0.5781(2) 1.5978(6) 0.0855(14) Uani 1 1 d . . . . .
H3 H 0.7100 0.5783 1.7044 0.103 Uiso 1 1 calc R U . . .
C4 C 0.6435(3) 0.53678(19) 1.5542(7) 0.0932(15) Uani 1 1 d . . . . .
H4 H 0.6419 0.5101 1.6333 0.112 Uiso 1 1 calc R U . . .
C5 C 0.6056(3) 0.53457(17) 1.3951(7) 0.0856(14) Uani 1 1 d . . . . .
H5 H 0.5789 0.5066 1.3649 0.103 Uiso 1 1 calc R U . . .
C6 C 0.6082(2) 0.57517(14) 1.2812(5) 0.0634(10) Uani 1 1 d . . . . .
C7 C 0.6016(2) 0.64247(14) 1.0567(5) 0.0593(10) Uani 1 1 d . . . . .
C8 C 0.5316(2) 0.68178(14) 0.6553(5) 0.0592(10) Uani 1 1 d . . . . .
H8 H 0.5547 0.7123 0.6488 0.071 Uiso 1 1 calc R U . . .
C9 C 0.48331(19) 0.66747(12) 0.5123(5) 0.0538(9) Uani 1 1 d . . . . .
C10 C 0.44817(19) 0.62178(13) 0.5060(5) 0.0546(9) Uani 1 1 d . . . . .
C11 C 0.4022(2) 0.61020(15) 0.3679(5) 0.0648(10) Uani 1 1 d . . . . .
H11 H 0.3794 0.5795 0.3681 0.078 Uiso 1 1 calc R U . . .
C12 C 0.3885(3) 0.64292(15) 0.2269(6) 0.0751(12) Uani 1 1 d . . . . .
C13 C 0.4243(3) 0.68937(16) 0.2329(6) 0.0754(12) Uani 1 1 d . . . . .
H13 H 0.4169 0.7125 0.1420 0.090 Uiso 1 1 calc R U . . .
C14 C 0.4693(2) 0.70001(15) 0.3716(6) 0.0679(11) Uani 1 1 d . . . . .
H14 H 0.4921 0.7307 0.3726 0.081 Uiso 1 1 calc R U . . .
C15 C 0.3482(3) 0.6633(2) -0.1082(8) 0.1162(19) Uani 1 1 d D U . . .
H15A H 0.3940 0.6803 -0.1237 0.139 Uiso 1 1 calc R U . . .
H15B H 0.3368 0.6435 -0.2130 0.139 Uiso 1 1 calc R U . . .
C16 C 0.2911(4) 0.6950(4) -0.0539(11) 0.207(5) Uani 1 1 d D . . . .
H16A H 0.2777 0.7161 -0.1523 0.310 Uiso 1 1 calc R U . . .
H16B H 0.3067 0.7150 0.0457 0.310 Uiso 1 1 calc R U . . .
H16C H 0.2502 0.6755 -0.0184 0.310 Uiso 1 1 calc R U . . .
C17 C 0.3003(3) 0.58551(19) 0.0877(6) 0.0891(13) Uani 1 1 d . U . . .
H17A H 0.2556 0.5908 0.0220 0.107 Uiso 1 1 calc R U . . .
H17B H 0.2879 0.5763 0.2099 0.107 Uiso 1 1 calc R U . . .
C18 C 0.3408(3) 0.5450(2) 0.0033(7) 0.1070(17) Uani 1 1 d . . . . .
H18A H 0.3515 0.5534 -0.1192 0.160 Uiso 1 1 calc R U . . .
H18B H 0.3123 0.5153 0.0061 0.160 Uiso 1 1 calc R U . . .
H18C H 0.3850 0.5397 0.0678 0.160 Uiso 1 1 calc R U . . .

loop_
_atom_site_aniso_label
_atom_site_aniso_U_11
_atom_site_aniso_U_22
_atom_site_aniso_U_33
_atom_site_aniso_U_23
_atom_site_aniso_U_13
_atom_site_aniso_U_12
S1 0.0774(7) 0.0600(7) 0.0713(8) -0.0060(5) -0.0105(5) -0.0128(5)
O1 0.095(2) 0.0579(17) 0.0639(18) 0.0075(13) -0.0165(15) -0.0110(14)
N1 0.062(2) 0.0596(19) 0.0613(19) -0.0067(16) -0.0116(16) -0.0039(15)
N2 0.0624(19) 0.065(2) 0.066(2) 0.0005(17) -0.0090(16) -0.0177(16)
N3 0.0608(19) 0.0593(19) 0.059(2) -0.0046(16) -0.0023(16) -0.0071(15)
N4 0.163(4) 0.082(3) 0.111(3) -0.009(2) -0.077(3) -0.006(2)
C1 0.056(2) 0.058(2) 0.062(2) -0.0062(19) -0.0007(18) 0.0079(18)
C2 0.075(3) 0.073(3) 0.067(3) -0.008(2) -0.013(2) 0.002(2)
C3 0.096(4) 0.091(4) 0.070(3) -0.001(3) -0.014(3) 0.018(3)
C4 0.126(4) 0.073(3) 0.080(3) 0.010(3) -0.009(3) 0.009(3)
C5 0.106(4) 0.064(3) 0.087(3) -0.001(2) -0.010(3) -0.008(3)
C6 0.070(3) 0.056(2) 0.064(2) -0.006(2) 0.000(2) 0.002(2)
C7 0.055(2) 0.057(2) 0.066(3) -0.006(2) 0.0021(19) -0.0049(18)
C8 0.061(2) 0.055(2) 0.062(2) 0.000(2) 0.0048(19) -0.0061(18)
C9 0.055(2) 0.053(2) 0.054(2) -0.0016(18) 0.0027(17) -0.0030(16)
C10 0.062(2) 0.053(2) 0.049(2) -0.0027(18) 0.0019(17) 0.0028(17)
C11 0.073(3) 0.057(2) 0.064(3) -0.005(2) -0.006(2) -0.006(2)
C12 0.098(3) 0.065(3) 0.063(3) -0.003(2) -0.019(2) 0.001(2)
C13 0.100(3) 0.059(2) 0.067(3) 0.009(2) -0.017(2) -0.006(2)
C14 0.080(3) 0.057(2) 0.067(3) 0.002(2) -0.002(2) -0.011(2)
C15 0.119(5) 0.124(4) 0.105(3) -0.019(3) 0.010(4) -0.022(4)
C16 0.096(4) 0.333(13) 0.191(8) -0.138(9) -0.011(5) 0.012(7)
C17 0.093(4) 0.104(3) 0.070(3) -0.021(2) -0.019(2) -0.002(2)
C18 0.132(5) 0.108(4) 0.081(3) -0.006(3) 0.009(3) 0.002(3)

loop_
_atom_type_symbol
_atom_type_description
_atom_type_scat_dispersion_real
_atom_type_scat_dispersion_imag
_atom_type_scat_source
C C 0.0033 0.0016 'International Tables Vol C Tables 4.2.6.8 and 6.1.1.4'
H H 0.0000 0.0000 'International Tables Vol C Tables 4.2.6.8 and 6.1.1.4'
N N 0.0061 0.0033 'International Tables Vol C Tables 4.2.6.8 and 6.1.1.4'
O O 0.0106 0.0060 'International Tables Vol C Tables 4.2.6.8 and 6.1.1.4'
S S 0.1246 0.1234 'International Tables Vol C Tables 4.2.6.8 and 6.1.1.4'

loop_
_geom_angle_atom_site_label_1
_geom_angle_atom_site_label_2
_geom_angle_atom_site_label_3
_geom_angle
_geom_angle_site_symmetry_1
_geom_angle_site_symmetry_3
_geom_angle_publ_flag
C7 S1 C6 89.96(19) . . ?
C10 O1 H1 109.5 . . ?
C7 N1 C1 112.6(3) . . ?
N3 N2 H2 123.0 . . ?
C7 N2 H2 123.0 . . ?
C7 N2 N3 113.9(3) . . ?
C8 N3 N2 116.1(3) . . ?
C12 N4 C15 118.8(4) . . ?
C12 N4 C17 122.3(4) . . ?
C17 N4 C15 116.8(4) . . ?
N1 C1 C2 125.9(4) . . ?
C6 C1 N1 113.8(3) . . ?
C6 C1 C2 120.3(4) . . ?
C1 C2 H2A 120.9 . . ?
C3 C2 C1 118.2(4) . . ?
C3 C2 H2A 120.9 . . ?
C2 C3 H3 119.3 . . ?
C2 C3 C4 121.5(4) . . ?
C4 C3 H3 119.3 . . ?
C3 C4 H4 119.6 . . ?
C5 C4 C3 120.8(5) . . ?
C5 C4 H4 119.6 . . ?
C4 C5 H5 120.9 . . ?
C4 C5 C6 118.2(4) . . ?
C6 C5 H5 120.9 . . ?
C1 C6 S1 110.6(3) . . ?
C1 C6 C5 120.9(4) . . ?
C5 C6 S1 128.5(3) . . ?
N1 C7 S1 113.1(3) . . ?
N2 C7 S1 124.1(3) . . ?
N2 C7 N1 122.8(3) . . ?
N3 C8 H8 119.0 . . ?
N3 C8 C9 122.0(3) . . ?
C9 C8 H8 119.0 . . ?
C10 C9 C8 123.4(3) . . ?
C14 C9 C8 120.1(3) . . ?
C14 C9 C10 116.5(3) . . ?
O1 C10 C9 121.6(3) . . ?
O1 C10 C11 117.3(3) . . ?
C11 C10 C9 121.1(4) . . ?
C10 C11 H11 118.9 . . ?
C10 C11 C12 122.1(4) . . ?
C12 C11 H11 118.9 . . ?
N4 C12 C11 122.0(4) . . ?
N4 C12 C13 121.1(4) . . ?
C11 C12 C13 116.9(4) . . ?
C12 C13 H13 120.1 . . ?
C14 C13 C12 119.8(4) . . ?
C14 C13 H13 120.1 . . ?
C9 C14 H14 118.2 . . ?
C13 C14 C9 123.5(4) . . ?
C13 C14 H14 118.2 . . ?
N4 C15 H15A 113.6 . . ?
N4 C15 H15B 113.6 . . ?
H15A C15 H15B 110.9 . . ?
C16 C15 N4 90.3(6) . . ?
C16 C15 H15A 113.6 . . ?
C16 C15 H15B 113.6 . . ?
C15 C16 H16A 109.5 . . ?
C15 C16 H16B 109.5 . . ?
C15 C16 H16C 109.5 . . ?
H16A C16 H16B 109.5 . . ?
H16A C16 H16C 109.5 . . ?
H16B C16 H16C 109.5 . . ?
N4 C17 H17A 109.2 . . ?
N4 C17 H17B 109.2 . . ?
N4 C17 C18 111.9(5) . . ?
H17A C17 H17B 107.9 . . ?
C18 C17 H17A 109.2 . . ?
C18 C17 H17B 109.2 . . ?
C17 C18 H18A 109.5 . . ?
C17 C18 H18B 109.5 . . ?
C17 C18 H18C 109.5 . . ?
H18A C18 H18B 109.5 . . ?
H18A C18 H18C 109.5 . . ?
H18B C18 H18C 109.5 . . ?

loop_
_geom_bond_atom_site_label_1
_geom_bond_atom_site_label_2
_geom_bond_distance
_geom_bond_site_symmetry_2
_geom_bond_publ_flag
S1 C6 1.758(4) . ?
S1 C7 1.738(4) . ?
O1 H1 0.8200 . ?
O1 C10 1.360(4) . ?
N1 C1 1.394(5) . ?
N1 C7 1.353(5) . ?
N2 H2 0.8600 . ?
N2 N3 1.394(4) . ?
N2 C7 1.307(5) . ?
N3 C8 1.286(5) . ?
N4 C12 1.369(5) . ?
N4 C15 1.714(7) . ?
N4 C17 1.461(6) . ?
C1 C2 1.399(5) . ?
C1 C6 1.380(5) . ?
C2 H2A 0.9300 . ?
C2 C3 1.363(6) . ?
C3 H3 0.9300 . ?
C3 C4 1.380(7) . ?
C4 H4 0.9300 . ?
C4 C5 1.377(6) . ?
C5 H5 0.9300 . ?
C5 C6 1.387(6) . ?
C8 H8 0.9300 . ?
C8 C9 1.442(5) . ?
C9 C10 1.396(5) . ?
C9 C14 1.391(5) . ?
C10 C11 1.370(5) . ?
C11 H11 0.9300 . ?
C11 C12 1.394(5) . ?
C12 C13 1.419(6) . ?
C13 H13 0.9300 . ?
C13 C14 1.357(5) . ?
C14 H14 0.9300 . ?
C15 H15A 0.9700 . ?
C15 H15B 0.9700 . ?
C15 C16 1.419(7) . ?
C16 H16A 0.9600 . ?
C16 H16B 0.9600 . ?
C16 H16C 0.9600 . ?
C17 H17A 0.9700 . ?
C17 H17B 0.9700 . ?
C17 C18 1.468(7) . ?
C18 H18A 0.9600 . ?
C18 H18B 0.9600 . ?
C18 H18C 0.9600 . ?

loop_
_geom_torsion_atom_site_label_1
_geom_torsion_atom_site_label_2
_geom_torsion_atom_site_label_3
_geom_torsion_atom_site_label_4
_geom_torsion
_geom_torsion_site_symmetry_1
_geom_torsion_site_symmetry_2
_geom_torsion_site_symmetry_3
_geom_torsion_site_symmetry_4
_geom_torsion_publ_flag
O1 C10 C11 C12 -179.1(4) . . . . ?
N1 C1 C2 C3 -180.0(4) . . . . ?
N1 C1 C6 S1 -0.1(4) . . . . ?
N1 C1 C6 C5 -179.0(4) . . . . ?
N2 N3 C8 C9 -178.7(3) . . . . ?
N3 N2 C7 S1 2.5(5) . . . . ?
N3 N2 C7 N1 -177.7(3) . . . . ?
N3 C8 C9 C10 -2.5(6) . . . . ?
N3 C8 C9 C14 177.1(4) . . . . ?
N4 C12 C13 C14 178.7(5) . . . . ?
C1 N1 C7 S1 -0.5(4) . . . . ?
C1 N1 C7 N2 179.7(3) . . . . ?
C1 C2 C3 C4 -1.0(7) . . . . ?
C2 C1 C6 S1 -179.5(3) . . . . ?
C2 C1 C6 C5 1.6(6) . . . . ?
C2 C3 C4 C5 1.8(8) . . . . ?
C3 C4 C5 C6 -0.9(8) . . . . ?
C4 C5 C6 S1 -179.5(4) . . . . ?
C4 C5 C6 C1 -0.8(7) . . . . ?
C6 S1 C7 N1 0.4(3) . . . . ?
C6 S1 C7 N2 -179.8(4) . . . . ?
C6 C1 C2 C3 -0.7(6) . . . . ?
C7 S1 C6 C1 -0.1(3) . . . . ?
C7 S1 C6 C5 178.7(4) . . . . ?
C7 N1 C1 C2 179.7(3) . . . . ?
C7 N1 C1 C6 0.4(5) . . . . ?
C7 N2 N3 C8 -179.4(3) . . . . ?
C8 C9 C10 O1 -1.1(6) . . . . ?
C8 C9 C10 C11 179.3(4) . . . . ?
C8 C9 C14 C13 -179.6(4) . . . . ?
C9 C10 C11 C12 0.4(6) . . . . ?
C10 C9 C14 C13 0.0(6) . . . . ?
C10 C11 C12 N4 -179.0(4) . . . . ?
C10 C11 C12 C13 -0.3(6) . . . . ?
C11 C12 C13 C14 0.0(7) . . . . ?
C12 N4 C15 C16 -98.1(6) . . . . ?
C12 N4 C17 C18 -87.2(6) . . . . ?
C12 C13 C14 C9 0.1(7) . . . . ?
C14 C9 C10 O1 179.3(3) . . . . ?
C14 C9 C10 C11 -0.3(5) . . . . ?
C15 N4 C12 C11 -159.9(4) . . . . ?
C15 N4 C12 C13 21.4(7) . . . . ?
C15 N4 C17 C18 76.1(6) . . . . ?
C17 N4 C12 C11 3.1(8) . . . . ?
C17 N4 C12 C13 -175.5(5) . . . . ?
C17 N4 C15 C16 98.0(5) . . . . ?

loop_
_smtbx_masks_void_nr
_smtbx_masks_void_average_x
_smtbx_masks_void_average_y
_smtbx_masks_void_average_z
_smtbx_masks_void_volume
_smtbx_masks_void_count_electrons
_smtbx_masks_void_content
1 0.250 0.250 -0.218 119.4 43.4 '4.4 H2O'
2 0.750 0.750 -0.920 119.4 43.4 '4.4 H2O'
